data_1547317
loop_
_publ_author_name
'Arunprasath, Dhanarajan'
'Devi Bala, Balasubramanian'
'Sekar, Govindasamy'

_publ_section_title
;
 Stereoselective Construction of \a-Tetralone-Fused Spirooxindoles via
 Pd-Catalyzed Domino Carbene Migratory Insertion/Conjugate Addition
 Sequence.
;
_journal_issue 19
_journal_name_full 'Organic letters'
_journal_page_first 5280
_journal_page_last 5283
_journal_paper_doi 10.1021/acs.orglett.7b02555
_journal_volume 19
_journal_year 2017
_chemical_formula_sum 'C27 H18 O2'
_chemical_formula_weight 374.41
_space_group_crystal_system triclinic
_space_group_IT_number 2
_space_group_name_Hall '-P 1'
_space_group_name_H-M_alt 'P -1'
_symmetry_space_group_name_Hall '-P 1'
_symmetry_space_group_name_H-M 'P -1'
_atom_sites_solution_hydrogens geom
_audit_creation_method SHELXL-2014/7
_cell_angle_alpha 73.1183(16)
_cell_angle_beta 78.1739(17)
_cell_angle_gamma 66.4494(15)
_cell_formula_units_Z 2
_cell_length_a 8.7392(3)
_cell_length_b 10.6106(3)
_cell_length_c 11.8953(4)
_cell_measurement_reflns_used 5321
_cell_measurement_temperature 296(2)
_cell_measurement_theta_max 26.35
_cell_measurement_theta_min 2.56
_cell_volume 962.60(6)
_computing_cell_refinement 'Bruker SAINT'
_computing_data_collection 'Bruker APEX2'
_computing_data_reduction 'Bruker SAINT'
_computing_molecular_graphics 'Bruker SHELXTL'
_computing_publication_material 'Bruker SHELXTL'
_computing_structure_refinement 'SHELXL-2014/7 (Sheldrick, 2014)'
_computing_structure_solution 'SHELXS-97 (Sheldrick 2008)'
_diffrn_ambient_temperature 296(2)
_diffrn_measured_fraction_theta_full 0.967
_diffrn_measured_fraction_theta_max 0.967
_diffrn_measurement_device_type 'Bruker APEX-II CCD'
_diffrn_measurement_method '\f and \w scans'
_diffrn_radiation_type MoK\a
_diffrn_radiation_wavelength 0.71073
_diffrn_reflns_av_R_equivalents 0.0156
_diffrn_reflns_av_unetI/netI 0.0180
_diffrn_reflns_Laue_measured_fraction_full 0.967
_diffrn_reflns_Laue_measured_fraction_max 0.967
_diffrn_reflns_limit_h_max 10
_diffrn_reflns_limit_h_min -10
_diffrn_reflns_limit_k_max 12
_diffrn_reflns_limit_k_min -12
_diffrn_reflns_limit_l_max 14
_diffrn_reflns_limit_l_min -12
_diffrn_reflns_number 11565
_diffrn_reflns_point_group_measured_fraction_full 0.967
_diffrn_reflns_point_group_measured_fraction_max 0.967
_diffrn_reflns_theta_full 24.996
_diffrn_reflns_theta_max 24.996
_diffrn_reflns_theta_min 1.798
_exptl_absorpt_coefficient_mu 0.080
_exptl_absorpt_correction_T_max 0.987
_exptl_absorpt_correction_T_min 0.975
_exptl_absorpt_correction_type multi-scan
_exptl_absorpt_process_details 'SADABS V2014/5(Bruker AXS.Inc)'
_exptl_crystal_colour brown
_exptl_crystal_density_diffrn 1.292
_exptl_crystal_description Block
_exptl_crystal_F_000 392
_exptl_crystal_size_max 0.320
_exptl_crystal_size_mid 0.240
_exptl_crystal_size_min 0.160
_refine_diff_density_max 0.727
_refine_diff_density_min -0.250
_refine_diff_density_rms 0.051
_refine_ls_extinction_method none
_refine_ls_goodness_of_fit_ref 1.071
_refine_ls_hydrogen_treatment constr
_refine_ls_matrix_type full
_refine_ls_number_parameters 262
_refine_ls_number_reflns 3281
_refine_ls_number_restraints 0
_refine_ls_restrained_S_all 1.071
_refine_ls_R_factor_all 0.0876
_refine_ls_R_factor_gt 0.0706
_refine_ls_shift/su_max 0.000
_refine_ls_shift/su_mean 0.000
_refine_ls_structure_factor_coef Fsqd
_refine_ls_weighting_details 'w=1/[\s^2^(Fo^2^)+(0.1111P)^2^+0.7142P] where P=(Fo^2^+2Fc^2^)/3'
_refine_ls_weighting_scheme calc
_refine_ls_wR_factor_gt 0.1992
_refine_ls_wR_factor_ref 0.2232
_reflns_Friedel_coverage 0.000
_reflns_number_gt 2529
_reflns_number_total 3281
_reflns_threshold_expression 'I > 2\s(I)'
_cod_data_source_file ol7b02555_si_002.cif
_cod_data_source_block acenap
_cod_depositor_comments 'Adding full bibliography for 1547312--1547317.cif.'
_cod_database_code 1547317
_shelx_shelxl_version_number 2014/7
_shelx_space_group_comment
; 
The symmetry employed for this shelxl refinement is uniquely defined 
by the following loop, which should always be used as a source of 
symmetry information in preference to the above space-group names. 
They are only intended as comments. 
;
_shelx_estimated_absorpt_t_min 0.975
_shelx_estimated_absorpt_t_max 0.987

loop_
_space_group_symop_operation_xyz
'x, y, z'
'-x, -y, -z'

loop_
_atom_site_label
_atom_site_type_symbol
_atom_site_fract_x
_atom_site_fract_y
_atom_site_fract_z
_atom_site_U_iso_or_equiv
_atom_site_adp_type
_atom_site_occupancy
_atom_site_site_symmetry_order
_atom_site_calc_flag
_atom_site_refinement_flags_posn
_atom_site_refinement_flags_adp
C1 C 0.1315(3) 0.1819(3) 0.3313(3) 0.0504(7) Uani 1 1 d . .
C2 C 0.1373(3) 0.3036(3) 0.2384(3) 0.0509(7) Uani 1 1 d . .
C3 C 0.1031(4) 0.4438(3) 0.2397(4) 0.0644(9) Uani 1 1 d . .
H3 H 0.0668 0.4754 0.3092 0.077 Uiso 1 1 calc R U
C4 C 0.1264(5) 0.5341(4) 0.1310(4) 0.0789(12) Uani 1 1 d . .
H4 H 0.1034 0.6281 0.1293 0.095 Uiso 1 1 calc R U
C5 C 0.1815(4) 0.4911(4) 0.0264(4) 0.0731(11) Uani 1 1 d . .
H5 H 0.1958 0.5556 -0.0431 0.088 Uiso 1 1 calc R U
C6 C 0.2163(4) 0.3516(4) 0.0238(3) 0.0634(9) Uani 1 1 d . .
C7 C 0.2756(4) 0.2910(5) -0.0733(3) 0.0721(10) Uani 1 1 d . .
H7 H 0.2942 0.3466 -0.1472 0.087 Uiso 1 1 calc R U
C8 C 0.3065(4) 0.1539(5) -0.0624(3) 0.0776(12) Uani 1 1 d . .
H8 H 0.3453 0.1176 -0.1296 0.093 Uiso 1 1 calc R U
C9 C 0.2822(4) 0.0604(4) 0.0491(3) 0.0644(9) Uani 1 1 d . .
H9 H 0.3061 -0.0346 0.0542 0.077 Uiso 1 1 calc R U
C10 C 0.2237(3) 0.1145(3) 0.1455(3) 0.0470(7) Uani 1 1 d . .
C11 C 0.1915(3) 0.2599(3) 0.1342(2) 0.0422(6) Uani 1 1 d . .
C12 C 0.1858(3) 0.0497(3) 0.2742(2) 0.0419(6) Uani 1 1 d . .
C13 C 0.3426(3) -0.0652(3) 0.3254(2) 0.0421(6) Uani 1 1 d . .
C14 C 0.4671(4) -0.0285(3) 0.3491(3) 0.0504(7) Uani 1 1 d . .
H14 H 0.4532 0.0664 0.3328 0.060 Uiso 1 1 calc R U
C15 C 0.6112(4) -0.1306(4) 0.3962(3) 0.0617(9) Uani 1 1 d . .
H15 H 0.6916 -0.1038 0.4130 0.074 Uiso 1 1 calc R U
C16 C 0.6356(4) -0.2713(4) 0.4183(3) 0.0687(10) Uani 1 1 d . .
H16 H 0.7328 -0.3400 0.4490 0.082 Uiso 1 1 calc R U
C17 C 0.5152(4) -0.3096(3) 0.3946(3) 0.0655(9) Uani 1 1 d . .
H17 H 0.5322 -0.4051 0.4093 0.079 Uiso 1 1 calc R U
C18 C 0.3675(4) -0.2088(3) 0.3490(3) 0.0505(7) Uani 1 1 d . .
C19 C 0.2394(5) -0.2548(3) 0.3269(3) 0.0649(9) Uani 1 1 d . .
C20 C 0.0873(4) -0.1435(3) 0.2707(3) 0.0588(8) Uani 1 1 d . .
H20A H -0.0056 -0.1768 0.2947 0.071 Uiso 1 1 calc R U
H20B H 0.1103 -0.1291 0.1855 0.071 Uiso 1 1 calc R U
C21 C 0.0360(3) -0.0024(3) 0.3040(2) 0.0425(6) Uani 1 1 d . .
H21 H 0.0122 -0.0217 0.3902 0.051 Uiso 1 1 calc R U
C22 C -0.1242(3) 0.1066(3) 0.2553(2) 0.0438(7) Uani 1 1 d . .
C23 C -0.2406(4) 0.1958(3) 0.3242(3) 0.0570(8) Uani 1 1 d . .
H23 H -0.2185 0.1865 0.4000 0.068 Uiso 1 1 calc R U
C24 C -0.3873(4) 0.2971(4) 0.2828(4) 0.0668(9) Uani 1 1 d . .
H24 H -0.4613 0.3570 0.3298 0.080 Uiso 1 1 calc R U
C25 C -0.4248(4) 0.3103(4) 0.1731(4) 0.0663(9) Uani 1 1 d . .
H25 H -0.5248 0.3781 0.1459 0.080 Uiso 1 1 calc R U
C26 C -0.3143(4) 0.2230(4) 0.1032(3) 0.0660(9) Uani 1 1 d . .
H26 H -0.3395 0.2315 0.0284 0.079 Uiso 1 1 calc R U
C27 C -0.1655(4) 0.1224(3) 0.1439(3) 0.0561(8) Uani 1 1 d . .
H27 H -0.0914 0.0641 0.0956 0.067 Uiso 1 1 calc R U
O1 O 0.0929(3) 0.1751(3) 0.4372(2) 0.0667(7) Uani 1 1 d . .
O2 O 0.2569(5) -0.3788(3) 0.3519(4) 0.1159(13) Uani 1 1 d . .

loop_
_atom_site_aniso_label
_atom_site_aniso_U_11
_atom_site_aniso_U_22
_atom_site_aniso_U_33
_atom_site_aniso_U_23
_atom_site_aniso_U_13
_atom_site_aniso_U_12
C1 0.0406(14) 0.0591(18) 0.057(2) -0.0159(14) -0.0046(13) -0.0224(13)
C2 0.0437(15) 0.0488(16) 0.063(2) -0.0125(14) -0.0110(13) -0.0174(12)
C3 0.0529(17) 0.0497(17) 0.099(3) -0.0241(18) -0.0227(17) -0.0150(14)
C4 0.076(2) 0.0497(19) 0.112(4) 0.000(2) -0.034(2) -0.0255(17)
C5 0.068(2) 0.062(2) 0.083(3) 0.0219(19) -0.0316(19) -0.0323(17)
C6 0.0464(16) 0.068(2) 0.066(2) 0.0113(16) -0.0182(15) -0.0227(15)
C7 0.0529(19) 0.100(3) 0.047(2) -0.0032(18) 0.0014(15) -0.0233(19)
C8 0.057(2) 0.118(3) 0.042(2) -0.021(2) 0.0026(15) -0.018(2)
C9 0.0523(18) 0.078(2) 0.061(2) -0.0272(17) -0.0057(15) -0.0135(16)
C10 0.0378(14) 0.0598(17) 0.0419(17) -0.0080(13) -0.0045(11) -0.0186(12)
C11 0.0321(12) 0.0446(14) 0.0476(17) 0.0008(12) -0.0109(11) -0.0164(11)
C12 0.0427(14) 0.0438(14) 0.0409(16) -0.0061(11) -0.0038(11) -0.0203(11)
C13 0.0473(14) 0.0468(15) 0.0318(15) -0.0093(11) -0.0011(11) -0.0179(12)
C14 0.0501(16) 0.0571(17) 0.0453(17) -0.0093(13) -0.0063(12) -0.0218(13)
C15 0.0509(17) 0.079(2) 0.052(2) -0.0155(16) -0.0094(14) -0.0178(16)
C16 0.0559(19) 0.073(2) 0.055(2) -0.0061(16) -0.0169(15) -0.0019(16)
C17 0.071(2) 0.0475(18) 0.061(2) -0.0078(14) -0.0088(16) -0.0062(15)
C18 0.0557(17) 0.0449(15) 0.0459(17) -0.0120(12) -0.0044(13) -0.0125(13)
C19 0.080(2) 0.0410(16) 0.075(2) -0.0164(15) -0.0116(18) -0.0196(15)
C20 0.0616(18) 0.0476(17) 0.077(2) -0.0228(15) -0.0073(16) -0.0243(14)
C21 0.0488(15) 0.0424(14) 0.0416(15) -0.0120(11) 0.0004(11) -0.0229(12)
C22 0.0422(14) 0.0480(15) 0.0477(17) -0.0113(12) 0.0010(12) -0.0256(12)
C23 0.0509(17) 0.068(2) 0.0500(19) -0.0188(14) 0.0039(13) -0.0205(15)
C24 0.0443(17) 0.070(2) 0.080(3) -0.0276(18) 0.0076(16) -0.0148(15)
C25 0.0463(17) 0.062(2) 0.088(3) -0.0081(18) -0.0139(16) -0.0203(15)
C26 0.068(2) 0.072(2) 0.068(2) -0.0124(17) -0.0249(17) -0.0290(17)
C27 0.0559(17) 0.0595(18) 0.061(2) -0.0224(15) -0.0063(14) -0.0233(14)
O1 0.0799(16) 0.0805(16) 0.0499(15) -0.0277(11) 0.0039(11) -0.0358(13)
O2 0.128(3) 0.0434(14) 0.188(4) -0.0194(17) -0.056(2) -0.0286(15)

loop_
_atom_type_symbol
_atom_type_description
_atom_type_scat_dispersion_real
_atom_type_scat_dispersion_imag
_atom_type_scat_source
C C 0.0033 0.0016 'International Tables Vol C Tables 4.2.6.8 and 6.1.1.4'
H H 0.0000 0.0000 'International Tables Vol C Tables 4.2.6.8 and 6.1.1.4'
O O 0.0106 0.0060 'International Tables Vol C Tables 4.2.6.8 and 6.1.1.4'

loop_
_geom_angle_atom_site_label_1
_geom_angle_atom_site_label_2
_geom_angle_atom_site_label_3
_geom_angle
O1 C1 C2 128.1(3)
O1 C1 C12 123.2(3)
C2 C1 C12 108.7(3)
C11 C2 C3 120.3(3)
C11 C2 C1 107.4(3)
C3 C2 C1 132.3(3)
C4 C3 C2 116.6(3)
C4 C3 H3 121.7
C2 C3 H3 121.7
C5 C4 C3 123.4(3)
C5 C4 H4 118.3
C3 C4 H4 118.3
C4 C5 C6 120.6(3)
C4 C5 H5 119.7
C6 C5 H5 119.7
C7 C6 C5 127.7(3)
C7 C6 C11 116.2(3)
C5 C6 C11 116.0(3)
C8 C7 C6 121.3(3)
C8 C7 H7 119.4
C6 C7 H7 119.4
C7 C8 C9 122.7(3)
C7 C8 H8 118.6
C9 C8 H8 118.6
C10 C9 C8 118.2(4)
C10 C9 H9 120.9
C8 C9 H9 120.9
C9 C10 C11 119.1(3)
C9 C10 C12 132.8(3)
C11 C10 C12 108.0(2)
C2 C11 C6 123.0(3)
C2 C11 C10 114.6(2)
C6 C11 C10 122.4(3)
C10 C12 C13 111.1(2)
C10 C12 C21 116.1(2)
C13 C12 C21 111.2(2)
C10 C12 C1 101.3(2)
C13 C12 C1 109.5(2)
C21 C12 C1 107.0(2)
C14 C13 C18 118.3(3)
C14 C13 C12 119.9(2)
C18 C13 C12 121.9(2)
C15 C14 C13 121.3(3)
C15 C14 H14 119.3
C13 C14 H14 119.3
C16 C15 C14 120.2(3)
C16 C15 H15 119.9
C14 C15 H15 119.9
C17 C16 C15 119.4(3)
C17 C16 H16 120.3
C15 C16 H16 120.3
C16 C17 C18 121.6(3)
C16 C17 H17 119.2
C18 C17 H17 119.2
C17 C18 C13 119.3(3)
C17 C18 C19 119.8(3)
C13 C18 C19 121.0(3)
O2 C19 C18 121.3(3)
O2 C19 C20 120.6(3)
C18 C19 C20 118.1(3)
C19 C20 C21 112.8(3)
C19 C20 H20A 109.0
C21 C20 H20A 109.0
C19 C20 H20B 109.0
C21 C20 H20B 109.0
H20A C20 H20B 107.8
C22 C21 C20 113.1(2)
C22 C21 C12 114.0(2)
C20 C21 C12 110.5(2)
C22 C21 H21 106.2
C20 C21 H21 106.2
C12 C21 H21 106.2
C27 C22 C23 116.8(3)
C27 C22 C21 123.4(3)
C23 C22 C21 119.8(3)
C24 C23 C22 121.6(3)
C24 C23 H23 119.2
C22 C23 H23 119.2
C25 C24 C23 120.4(3)
C25 C24 H24 119.8
C23 C24 H24 119.8
C24 C25 C26 119.7(3)
C24 C25 H25 120.1
C26 C25 H25 120.1
C25 C26 C27 120.0(3)
C25 C26 H26 120.0
C27 C26 H26 120.0
C26 C27 C22 121.4(3)
C26 C27 H27 119.3
C22 C27 H27 119.3

loop_
_geom_bond_atom_site_label_1
_geom_bond_atom_site_label_2
_geom_bond_distance
C1 O1 1.224(4)
C1 C2 1.446(4)
C1 C12 1.594(4)
C2 C11 1.377(4)
C2 C3 1.400(4)
C3 C4 1.400(6)
C3 H3 0.9300
C4 C5 1.377(6)
C4 H4 0.9300
C5 C6 1.395(5)
C5 H5 0.9300
C6 C7 1.392(5)
C6 C11 1.424(4)
C7 C8 1.340(6)
C7 H7 0.9300
C8 C9 1.441(5)
C8 H8 0.9300
C9 C10 1.347(4)
C9 H9 0.9300
C10 C11 1.424(4)
C10 C12 1.512(4)
C12 C13 1.520(4)
C12 C21 1.556(3)
C13 C14 1.393(4)
C13 C18 1.400(4)
C14 C15 1.386(4)
C14 H14 0.9300
C15 C16 1.373(5)
C15 H15 0.9300
C16 C17 1.372(5)
C16 H16 0.9300
C17 C18 1.397(4)
C17 H17 0.9300
C18 C19 1.481(5)
C19 O2 1.214(4)
C19 C20 1.504(5)
C20 C21 1.528(4)
C20 H20A 0.9700
C20 H20B 0.9700
C21 C22 1.511(4)
C21 H21 0.9800
C22 C27 1.390(4)
C22 C23 1.393(4)
C23 C24 1.376(5)
C23 H23 0.9300
C24 C25 1.364(5)
C24 H24 0.9300
C25 C26 1.374(5)
C25 H25 0.9300
C26 C27 1.383(5)
C26 H26 0.9300
C27 H27 0.9300

loop_
_geom_torsion_atom_site_label_1
_geom_torsion_atom_site_label_2
_geom_torsion_atom_site_label_3
_geom_torsion_atom_site_label_4
_geom_torsion
O1 C1 C2 C11 178.6(3)
C12 C1 C2 C11 -1.3(3)
O1 C1 C2 C3 0.2(5)
C12 C1 C2 C3 -179.7(3)
C11 C2 C3 C4 0.2(4)
C1 C2 C3 C4 178.5(3)
C2 C3 C4 C5 -0.7(5)
C3 C4 C5 C6 0.6(5)
C4 C5 C6 C7 -178.6(3)
C4 C5 C6 C11 -0.1(5)
C5 C6 C7 C8 178.8(3)
C11 C6 C7 C8 0.3(5)
C6 C7 C8 C9 -0.5(6)
C7 C8 C9 C10 0.9(5)
C8 C9 C10 C11 -1.2(4)
C8 C9 C10 C12 -179.0(3)
C3 C2 C11 C6 0.2(4)
C1 C2 C11 C6 -178.4(2)
C3 C2 C11 C10 179.3(2)
C1 C2 C11 C10 0.6(3)
C7 C6 C11 C2 178.4(3)
C5 C6 C11 C2 -0.3(4)
C7 C6 C11 C10 -0.6(4)
C5 C6 C11 C10 -179.2(2)
C9 C10 C11 C2 -178.0(3)
C12 C10 C11 C2 0.3(3)
C9 C10 C11 C6 1.1(4)
C12 C10 C11 C6 179.4(2)
C9 C10 C12 C13 60.8(4)
C11 C10 C12 C13 -117.2(2)
C9 C10 C12 C21 -67.6(4)
C11 C10 C12 C21 114.4(2)
C9 C10 C12 C1 177.0(3)
C11 C10 C12 C1 -1.0(3)
O1 C1 C12 C10 -178.5(3)
C2 C1 C12 C10 1.4(3)
O1 C1 C12 C13 -61.1(3)
C2 C1 C12 C13 118.8(2)
O1 C1 C12 C21 59.5(3)
C2 C1 C12 C21 -120.6(2)
C10 C12 C13 C14 73.5(3)
C21 C12 C13 C14 -155.5(2)
C1 C12 C13 C14 -37.6(3)
C10 C12 C13 C18 -105.9(3)
C21 C12 C13 C18 25.1(3)
C1 C12 C13 C18 143.1(3)
C18 C13 C14 C15 -0.9(4)
C12 C13 C14 C15 179.7(3)
C13 C14 C15 C16 1.4(5)
C14 C15 C16 C17 -0.8(5)
C15 C16 C17 C18 -0.3(5)
C16 C17 C18 C13 0.8(5)
C16 C17 C18 C19 -178.9(3)
C14 C13 C18 C17 -0.2(4)
C12 C13 C18 C17 179.1(3)
C14 C13 C18 C19 179.5(3)
C12 C13 C18 C19 -1.2(4)
C17 C18 C19 O2 2.9(5)
C13 C18 C19 O2 -176.8(3)
C17 C18 C19 C20 -176.2(3)
C13 C18 C19 C20 4.1(5)
O2 C19 C20 C21 149.2(4)
C18 C19 C20 C21 -31.6(4)
C19 C20 C21 C22 -175.7(3)
C19 C20 C21 C12 55.1(4)
C10 C12 C21 C22 -51.4(3)
C13 C12 C21 C22 -179.8(2)
C1 C12 C21 C22 60.7(3)
C10 C12 C21 C20 77.3(3)
C13 C12 C21 C20 -51.1(3)
C1 C12 C21 C20 -170.5(2)
C20 C21 C22 C27 -38.2(4)
C12 C21 C22 C27 89.2(3)
C20 C21 C22 C23 140.5(3)
C12 C21 C22 C23 -92.1(3)
C27 C22 C23 C24 -1.7(4)
C21 C22 C23 C24 179.5(3)
C22 C23 C24 C25 1.8(5)
C23 C24 C25 C26 -0.9(5)
C24 C25 C26 C27 -0.1(5)
C25 C26 C27 C22 0.2(5)
C23 C22 C27 C26 0.6(4)
C21 C22 C27 C26 179.4(3)
